data_7051877
loop_
_publ_author_name
'Burchell, Tara J.'
'Enright, Gary D.'
'Ripmeester, John A.'

_publ_section_title
;
 Guest capture, storage and removal in the TATM host framework: a
 single-crystal study
;
_journal_issue 5
_journal_name_full 'New Journal of Chemistry'
_journal_page_first 864
_journal_paper_doi 10.1039/b718592h
_journal_volume 32
_journal_year 2008
_chemical_formula_moiety '2(C19H16O3S3) C2h4Cl2''
_chemical_formula_sum 'C40 H36 Cl2 O6 S6'
_chemical_formula_weight 875.95
_chemical_name_systematic
;
?
;
_space_group_IT_number 2
_symmetry_cell_setting triclinic
_symmetry_space_group_name_Hall '-P 1'
_symmetry_space_group_name_H-M 'P -1'
_atom_sites_solution_hydrogens geom
_atom_sites_solution_primary direct
_atom_sites_solution_secondary difmap
_audit_creation_method SHELXL-97
_cell_angle_alpha 97.398(2)
_cell_angle_beta 106.184(2)
_cell_angle_gamma 96.687(2)
_cell_formula_units_Z 1
_cell_length_a 7.9859(8)
_cell_length_b 10.9220(11)
_cell_length_c 12.2218(13)
_cell_measurement_reflns_used 4123
_cell_measurement_temperature 125(2)
_cell_measurement_theta_max 28.50
_cell_measurement_theta_min 1.76
_cell_volume 1002.17(18)
_computing_cell_refinement 'SAINT (Bruker 2001)'
_computing_data_collection SMART
_computing_data_reduction 'SAINT (Bruker 2001)'
_computing_structure_refinement 'SHELXL-97 (Sheldrick, 1997)'
_computing_structure_solution 'SHELXS-97 (Sheldrick, 1990)'
_diffrn_ambient_temperature 125(2)
_diffrn_measured_fraction_theta_full 0.978
_diffrn_measured_fraction_theta_max 0.978
_diffrn_measurement_device_type 'Bruker SMART 1000 CCD'
_diffrn_measurement_method '/w scans'
_diffrn_radiation_monochromator graphite
_diffrn_radiation_source 'fine-focus sealed tube'
_diffrn_radiation_type MoK\a
_diffrn_radiation_wavelength 0.71073
_diffrn_reflns_av_R_equivalents 0.0198
_diffrn_reflns_av_sigmaI/netI 0.0252
_diffrn_reflns_limit_h_max 10
_diffrn_reflns_limit_h_min -11
_diffrn_reflns_limit_k_max 15
_diffrn_reflns_limit_k_min -15
_diffrn_reflns_limit_l_max 16
_diffrn_reflns_limit_l_min -16
_diffrn_reflns_number 12146
_diffrn_reflns_theta_full 29.60
_diffrn_reflns_theta_max 29.60
_diffrn_reflns_theta_min 1.76
_diffrn_standards_number 0
_exptl_absorpt_coefficient_mu 0.521
_exptl_absorpt_correction_T_max 0.9497
_exptl_absorpt_correction_T_min 0.8186
_exptl_absorpt_correction_type multi-scan
_exptl_absorpt_process_details SADABS
_exptl_crystal_colour 'pale yellow'
_exptl_crystal_density_diffrn 1.451
_exptl_crystal_density_method 'not measured'
_exptl_crystal_description plate
_exptl_crystal_F_000 454
_exptl_crystal_size_max 0.40
_exptl_crystal_size_mid 0.24
_exptl_crystal_size_min 0.10
_refine_diff_density_max 0.527
_refine_diff_density_min -0.472
_refine_diff_density_rms 0.066
_refine_ls_extinction_method none
_refine_ls_goodness_of_fit_ref 1.044
_refine_ls_hydrogen_treatment mixed
_refine_ls_matrix_type full
_refine_ls_number_parameters 276
_refine_ls_number_reflns 5512
_refine_ls_number_restraints 0
_refine_ls_restrained_S_all 1.044
_refine_ls_R_factor_all 0.0410
_refine_ls_R_factor_gt 0.0334
_refine_ls_shift/su_max 0.001
_refine_ls_shift/su_mean 0.000
_refine_ls_structure_factor_coef Fsqd
_refine_ls_weighting_details 'calc w=1/[\s^2^(Fo^2^)+(0.0505P)^2^+0.3861P] where P=(Fo^2^+2Fc^2^)/3'
_refine_ls_weighting_scheme calc
_refine_ls_wR_factor_gt 0.0870
_refine_ls_wR_factor_ref 0.0931
_reflns_number_gt 4724
_reflns_number_total 5512
_reflns_threshold_expression >2sigma(I)
_cod_data_source_file b718592h.txt
_cod_data_source_block 2
_cod_database_code 7051877

loop_
_symmetry_equiv_pos_as_xyz
'x, y, z'
'-x, -y, -z'

loop_
_atom_site_label
_atom_site_type_symbol
_atom_site_fract_x
_atom_site_fract_y
_atom_site_fract_z
_atom_site_U_iso_or_equiv
_atom_site_adp_type
_atom_site_occupancy
_atom_site_symmetry_multiplicity
_atom_site_calc_flag
_atom_site_refinement_flags
_atom_site_disorder_assembly
_atom_site_disorder_group
O1 O 0.43600(16) 0.02907(10) 1.23121(10) 0.0302(2) Uani 1 1 d . . .
O2 O 1.14015(14) 0.56838(10) 0.85463(10) 0.0284(2) Uani 1 1 d . . .
O3 O 0.05330(17) 0.07321(12) 0.33005(10) 0.0368(3) Uani 1 1 d . . .
S1 S 0.24115(4) 0.04046(3) 0.98681(3) 0.02109(8) Uani 1 1 d . . .
S2 S 0.91675(4) 0.33267(3) 0.84915(3) 0.02106(8) Uani 1 1 d . . .
S3 S 0.08790(5) 0.29112(4) 0.50626(3) 0.02593(9) Uani 1 1 d . . .
C1 C 0.40255(17) 0.32114(12) 0.83392(11) 0.0186(2) Uani 1 1 d . . .
H1 H 0.3646 0.3994 0.8642 0.022 Uiso 1 1 calc R . .
C2 C 0.37175(17) 0.22464(12) 0.90821(11) 0.0180(2) Uani 1 1 d . . .
C3 C 0.47953(17) 0.23252(12) 1.02402(11) 0.0182(2) Uani 1 1 d . . .
C4 C 0.42521(17) 0.13919(12) 1.07779(11) 0.0187(2) Uani 1 1 d . . .
C5 C 0.23787(18) 0.12444(13) 0.87757(12) 0.0208(3) Uani 1 1 d . . .
C6 C 0.50270(19) 0.11638(13) 1.19556(12) 0.0218(3) Uani 1 1 d . . .
C7 C 0.6664(2) 0.20183(16) 1.27135(13) 0.0325(3) Uani 1 1 d . . .
H7A H 0.6588 0.2186 1.3504 0.049 Uiso 1 1 calc R . .
H7B H 0.6771 0.2807 1.2418 0.049 Uiso 1 1 calc R . .
H7C H 0.7702 0.1619 1.2713 0.049 Uiso 1 1 calc R . .
C8 C 0.59743(17) 0.35302(12) 0.84412(11) 0.0180(2) Uani 1 1 d . . .
C9 C 0.68418(17) 0.47628(12) 0.85061(11) 0.0193(2) Uani 1 1 d . . .
H9 H 0.6283 0.5483 0.8530 0.023 Uiso 1 1 calc R . .
C10 C 0.85843(18) 0.47960(12) 0.85305(11) 0.0192(2) Uani 1 1 d . . .
C11 C 0.70967(18) 0.26682(13) 0.84338(12) 0.0203(2) Uani 1 1 d . . .
C12 C 0.99111(19) 0.58539(13) 0.85457(12) 0.0223(3) Uani 1 1 d . . .
C13 C 0.9369(2) 0.71247(14) 0.85192(15) 0.0310(3) Uani 1 1 d . . .
H13A H 1.0416 0.7770 0.8849 0.047 Uiso 1 1 calc R . .
H13B H 0.8542 0.7223 0.8973 0.047 Uiso 1 1 calc R . .
H13C H 0.8795 0.7210 0.7718 0.047 Uiso 1 1 calc R . .
C14 C 0.29536(17) 0.28291(13) 0.70761(11) 0.0196(2) Uani 1 1 d . . .
C15 C 0.30200(18) 0.17164(13) 0.63432(12) 0.0208(3) Uani 1 1 d . . .
C16 C 0.19527(17) 0.16325(13) 0.52268(12) 0.0213(3) Uani 1 1 d . . .
C17 C 0.18432(18) 0.35492(14) 0.64874(12) 0.0226(3) Uani 1 1 d . . .
C18 C 0.15748(19) 0.06306(14) 0.42206(12) 0.0248(3) Uani 1 1 d . . .
C19 C 0.2473(2) -0.04910(15) 0.43421(13) 0.0296(3) Uani 1 1 d . . .
H19A H 0.1635 -0.1243 0.3919 0.044 Uiso 1 1 calc R . .
H19B H 0.2902 -0.0561 0.5161 0.044 Uiso 1 1 calc R . .
H19C H 0.3473 -0.0405 0.4026 0.044 Uiso 1 1 calc R . .
H17 H 0.161(2) 0.4321(17) 0.6771(15) 0.025(4) Uiso 1 1 d . . .
H5 H 0.155(3) 0.0995(18) 0.8079(17) 0.030(5) Uiso 1 1 d . . .
H15 H 0.361(2) 0.1116(18) 0.6567(16) 0.026(4) Uiso 1 1 d . . .
H11 H 0.685(2) 0.1793(17) 0.8404(15) 0.026(4) Uiso 1 1 d . . .
H3 H 0.572(3) 0.2948(18) 1.0562(16) 0.026(4) Uiso 1 1 d . . .
Cl1 Cl 0.71402(12) 0.39821(10) 0.55491(7) 0.03799(17) Uani 0.77 1 d P A 1
C20 C 0.5578(3) 0.5010(2) 0.56022(18) 0.0337(4) Uani 0.77 1 d P . 1
H20A H 0.4848 0.4739 0.6089 0.040 Uiso 0.77 1 calc PR . 1
H20B H 0.6202 0.5870 0.5946 0.040 Uiso 0.77 1 calc PR . 1
Cl2 Cl 0.6736(5) 0.3679(3) 0.5540(3) 0.0440(10) Uiso 0.23 1 d P B 2
C21 C 0.5181(9) 0.4440(6) 0.4664(6) 0.0259(12) Uiso 0.23 1 d P . 2
H21A H 0.5633 0.4696 0.4038 0.031 Uiso 0.23 1 calc PR . 2
H21B H 0.4066 0.3848 0.4303 0.031 Uiso 0.23 1 calc PR . 2

loop_
_atom_site_aniso_label
_atom_site_aniso_U_11
_atom_site_aniso_U_22
_atom_site_aniso_U_33
_atom_site_aniso_U_23
_atom_site_aniso_U_13
_atom_site_aniso_U_12
O1 0.0335(6) 0.0261(5) 0.0313(6) 0.0104(4) 0.0099(5) -0.0009(4)
O2 0.0209(5) 0.0265(5) 0.0355(6) -0.0010(4) 0.0106(4) -0.0041(4)
O3 0.0371(7) 0.0392(6) 0.0232(5) -0.0009(5) -0.0043(5) 0.0021(5)
S1 0.01750(16) 0.01841(15) 0.02513(17) 0.00110(12) 0.00632(12) -0.00302(11)
S2 0.01602(15) 0.01984(15) 0.02665(17) 0.00266(12) 0.00645(12) 0.00139(11)
S3 0.02096(17) 0.03016(18) 0.02272(17) 0.00544(13) -0.00021(13) 0.00397(13)
C1 0.0145(6) 0.0208(6) 0.0189(6) 0.0029(5) 0.0035(4) 0.0011(4)
C2 0.0139(6) 0.0196(6) 0.0194(6) 0.0016(4) 0.0048(4) 0.0011(4)
C3 0.0141(6) 0.0193(6) 0.0197(6) 0.0009(5) 0.0046(5) -0.0001(4)
C4 0.0153(6) 0.0191(6) 0.0204(6) 0.0011(5) 0.0054(5) 0.0005(4)
C5 0.0158(6) 0.0226(6) 0.0209(6) 0.0011(5) 0.0033(5) -0.0007(5)
C6 0.0215(6) 0.0214(6) 0.0228(6) 0.0041(5) 0.0075(5) 0.0024(5)
C7 0.0296(8) 0.0377(8) 0.0225(7) 0.0075(6) -0.0006(6) -0.0068(6)
C8 0.0159(6) 0.0191(6) 0.0171(5) 0.0018(4) 0.0036(4) -0.0002(4)
C9 0.0181(6) 0.0189(6) 0.0186(6) 0.0015(5) 0.0041(5) -0.0005(5)
C10 0.0191(6) 0.0172(6) 0.0197(6) 0.0013(4) 0.0051(5) -0.0001(4)
C11 0.0174(6) 0.0188(6) 0.0231(6) 0.0026(5) 0.0054(5) -0.0007(5)
C12 0.0215(6) 0.0205(6) 0.0222(6) -0.0004(5) 0.0068(5) -0.0033(5)
C13 0.0317(8) 0.0198(6) 0.0408(8) 0.0042(6) 0.0121(7) -0.0013(6)
C14 0.0140(6) 0.0234(6) 0.0200(6) 0.0038(5) 0.0041(5) 0.0000(5)
C15 0.0163(6) 0.0246(6) 0.0200(6) 0.0039(5) 0.0040(5) 0.0009(5)
C16 0.0159(6) 0.0248(6) 0.0212(6) 0.0045(5) 0.0037(5) -0.0004(5)
C17 0.0176(6) 0.0259(7) 0.0225(6) 0.0036(5) 0.0036(5) 0.0026(5)
C18 0.0211(7) 0.0285(7) 0.0217(6) 0.0028(5) 0.0053(5) -0.0037(5)
C19 0.0319(8) 0.0288(7) 0.0263(7) 0.0009(6) 0.0088(6) 0.0019(6)
Cl1 0.0344(4) 0.0476(5) 0.0317(3) 0.0070(3) 0.0039(3) 0.0200(4)
C20 0.0288(10) 0.0450(12) 0.0282(10) 0.0067(9) 0.0076(8) 0.0116(9)

loop_
_atom_type_symbol
_atom_type_description
_atom_type_scat_dispersion_real
_atom_type_scat_dispersion_imag
_atom_type_scat_source
C C 0.0033 0.0016 'International Tables Vol C Tables 4.2.6.8 and 6.1.1.4'
H H 0.0000 0.0000 'International Tables Vol C Tables 4.2.6.8 and 6.1.1.4'
O O 0.0106 0.0060 'International Tables Vol C Tables 4.2.6.8 and 6.1.1.4'
S S 0.1246 0.1234 'International Tables Vol C Tables 4.2.6.8 and 6.1.1.4'
Cl Cl 0.1484 0.1585 'International Tables Vol C Tables 4.2.6.8 and 6.1.1.4'

loop_
_geom_angle_atom_site_label_1
_geom_angle_atom_site_label_2
_geom_angle_atom_site_label_3
_geom_angle
_geom_angle_site_symmetry_1
_geom_angle_site_symmetry_3
_geom_angle_publ_flag
C5 S1 C4 91.53(7) . . ?
C11 S2 C10 91.67(7) . . ?
C17 S3 C16 91.40(7) . . ?
C14 C1 C2 113.46(11) . . ?
C14 C1 C8 109.86(10) . . ?
C2 C1 C8 111.45(11) . . ?
C14 C1 H1 107.3 . . ?
C2 C1 H1 107.3 . . ?
C8 C1 H1 107.3 . . ?
C5 C2 C3 111.30(12) . . ?
C5 C2 C1 126.41(12) . . ?
C3 C2 C1 122.23(11) . . ?
C4 C3 C2 113.13(12) . . ?
C4 C3 H3 125.9(12) . . ?
C2 C3 H3 121.0(12) . . ?
C3 C4 C6 128.85(12) . . ?
C3 C4 S1 111.22(10) . . ?
C6 C4 S1 119.93(10) . . ?
C2 C5 S1 112.82(10) . . ?
C2 C5 H5 127.1(12) . . ?
S1 C5 H5 120.0(12) . . ?
O1 C6 C4 120.73(13) . . ?
O1 C6 C7 120.70(13) . . ?
C4 C6 C7 118.57(12) . . ?
C6 C7 H7A 109.5 . . ?
C6 C7 H7B 109.5 . . ?
H7A C7 H7B 109.5 . . ?
C6 C7 H7C 109.5 . . ?
H7A C7 H7C 109.5 . . ?
H7B C7 H7C 109.5 . . ?
C11 C8 C9 111.57(12) . . ?
C11 C8 C1 124.66(12) . . ?
C9 C8 C1 123.72(12) . . ?
C10 C9 C8 112.53(12) . . ?
C10 C9 H9 123.7 . . ?
C8 C9 H9 123.7 . . ?
C9 C10 C12 130.09(13) . . ?
C9 C10 S2 111.43(10) . . ?
C12 C10 S2 118.45(10) . . ?
C8 C11 S2 112.79(10) . . ?
C8 C11 H11 128.3(12) . . ?
S2 C11 H11 118.9(11) . . ?
O2 C12 C10 120.12(13) . . ?
O2 C12 C13 121.59(13) . . ?
C10 C12 C13 118.25(13) . . ?
C12 C13 H13A 109.5 . . ?
C12 C13 H13B 109.5 . . ?
H13A C13 H13B 109.5 . . ?
C12 C13 H13C 109.5 . . ?
H13A C13 H13C 109.5 . . ?
H13B C13 H13C 109.5 . . ?
C17 C14 C15 111.63(12) . . ?
C17 C14 C1 123.29(12) . . ?
C15 C14 C1 125.03(12) . . ?
C16 C15 C14 112.44(13) . . ?
C16 C15 H15 122.0(12) . . ?
C14 C15 H15 125.4(12) . . ?
C15 C16 C18 130.20(14) . . ?
C15 C16 S3 111.59(11) . . ?
C18 C16 S3 118.17(10) . . ?
C14 C17 S3 112.94(11) . . ?
C14 C17 H17 127.5(11) . . ?
S3 C17 H17 119.5(11) . . ?
O3 C18 C16 119.54(15) . . ?
O3 C18 C19 121.21(14) . . ?
C16 C18 C19 119.25(13) . . ?
C18 C19 H19A 109.5 . . ?
C18 C19 H19B 109.5 . . ?
H19A C19 H19B 109.5 . . ?
C18 C19 H19C 109.5 . . ?
H19A C19 H19C 109.5 . . ?
H19B C19 H19C 109.5 . . ?
C20 C20 Cl1 108.9(2) 2_666 . ?
C20 C20 H20A 109.9 2_666 . ?
Cl1 C20 H20A 109.9 . . ?
C20 C20 H20B 109.9 2_666 . ?
Cl1 C20 H20B 109.9 . . ?
H20A C20 H20B 108.3 . . ?
C21 C21 Cl2 112.0(6) 2_666 . ?
C21 C21 H21A 109.2 2_666 . ?
Cl2 C21 H21A 109.2 . . ?
C21 C21 H21B 109.2 2_666 . ?
Cl2 C21 H21B 109.2 . . ?
H21A C21 H21B 107.9 . . ?

loop_
_geom_bond_atom_site_label_1
_geom_bond_atom_site_label_2
_geom_bond_distance
_geom_bond_site_symmetry_2
_geom_bond_publ_flag
O1 C6 1.2251(18) . ?
O2 C12 1.2256(18) . ?
O3 C18 1.2251(18) . ?
S1 C5 1.7105(15) . ?
S1 C4 1.7236(13) . ?
S2 C11 1.7035(14) . ?
S2 C10 1.7208(14) . ?
S3 C17 1.7106(14) . ?
S3 C16 1.7265(15) . ?
C1 C14 1.5180(18) . ?
C1 C2 1.5186(18) . ?
C1 C8 1.5210(18) . ?
C1 H1 1.0000 . ?
C2 C5 1.3711(18) . ?
C2 C3 1.4227(18) . ?
C3 C4 1.3739(19) . ?
C3 H3 0.90(2) . ?
C4 C6 1.4658(19) . ?
C5 H5 0.91(2) . ?
C6 C7 1.502(2) . ?
C7 H7A 0.9800 . ?
C7 H7B 0.9800 . ?
C7 H7C 0.9800 . ?
C8 C11 1.3743(19) . ?
C8 C9 1.4224(18) . ?
C9 C10 1.3797(19) . ?
C9 H9 0.9500 . ?
C10 C12 1.4684(18) . ?
C11 H11 0.947(19) . ?
C12 C13 1.503(2) . ?
C13 H13A 0.9800 . ?
C13 H13B 0.9800 . ?
C13 H13C 0.9800 . ?
C14 C17 1.3693(19) . ?
C14 C15 1.4293(19) . ?
C15 C16 1.3777(19) . ?
C15 H15 0.878(19) . ?
C16 C18 1.473(2) . ?
C17 H17 0.929(19) . ?
C18 C19 1.493(2) . ?
C19 H19A 0.9800 . ?
C19 H19B 0.9800 . ?
C19 H19C 0.9800 . ?
Cl1 C20 1.782(2) . ?
C20 C20 1.500(4) 2_666 ?
C20 H20A 0.9900 . ?
C20 H20B 0.9900 . ?
Cl2 C21 1.763(8) . ?
C21 C21 1.488(13) 2_666 ?
C21 H21A 0.9900 . ?
C21 H21B 0.9900 . ?

loop_
_geom_torsion_atom_site_label_1
_geom_torsion_atom_site_label_2
_geom_torsion_atom_site_label_3
_geom_torsion_atom_site_label_4
_geom_torsion
_geom_torsion_site_symmetry_1
_geom_torsion_site_symmetry_2
_geom_torsion_site_symmetry_3
_geom_torsion_site_symmetry_4
_geom_torsion_publ_flag
C14 C1 C2 C5 -13.50(19) . . . . ?
C8 C1 C2 C5 -138.15(13) . . . . ?
C14 C1 C2 C3 169.45(12) . . . . ?
C8 C1 C2 C3 44.81(16) . . . . ?
C5 C2 C3 C4 -0.06(17) . . . . ?
C1 C2 C3 C4 177.39(12) . . . . ?
C2 C3 C4 C6 179.67(13) . . . . ?
C2 C3 C4 S1 0.04(15) . . . . ?
C5 S1 C4 C3 -0.01(11) . . . . ?
C5 S1 C4 C6 -179.68(11) . . . . ?
C3 C2 C5 S1 0.05(15) . . . . ?
C1 C2 C5 S1 -177.27(10) . . . . ?
C4 S1 C5 C2 -0.02(11) . . . . ?
C3 C4 C6 O1 178.92(14) . . . . ?
S1 C4 C6 O1 -1.48(19) . . . . ?
C3 C4 C6 C7 -1.5(2) . . . . ?
S1 C4 C6 C7 178.10(11) . . . . ?
C14 C1 C8 C11 -83.29(16) . . . . ?
C2 C1 C8 C11 43.35(17) . . . . ?
C14 C1 C8 C9 93.85(14) . . . . ?
C2 C1 C8 C9 -139.51(12) . . . . ?
C11 C8 C9 C10 0.80(16) . . . . ?
C1 C8 C9 C10 -176.68(12) . . . . ?
C8 C9 C10 C12 177.13(13) . . . . ?
C8 C9 C10 S2 -0.72(14) . . . . ?
C11 S2 C10 C9 0.36(11) . . . . ?
C11 S2 C10 C12 -177.77(11) . . . . ?
C9 C8 C11 S2 -0.52(15) . . . . ?
C1 C8 C11 S2 176.93(10) . . . . ?
C10 S2 C11 C8 0.10(11) . . . . ?
C9 C10 C12 O2 -178.68(14) . . . . ?
S2 C10 C12 O2 -0.96(18) . . . . ?
C9 C10 C12 C13 -0.7(2) . . . . ?
S2 C10 C12 C13 176.97(11) . . . . ?
C2 C1 C14 C17 124.82(14) . . . . ?
C8 C1 C14 C17 -109.69(15) . . . . ?
C2 C1 C14 C15 -57.83(17) . . . . ?
C8 C1 C14 C15 67.67(16) . . . . ?
C17 C14 C15 C16 -0.20(17) . . . . ?
C1 C14 C15 C16 -177.82(12) . . . . ?
C14 C15 C16 C18 -177.10(13) . . . . ?
C14 C15 C16 S3 0.45(15) . . . . ?
C17 S3 C16 C15 -0.46(11) . . . . ?
C17 S3 C16 C18 177.42(11) . . . . ?
C15 C14 C17 S3 -0.15(15) . . . . ?
C1 C14 C17 S3 177.51(10) . . . . ?
C16 S3 C17 C14 0.35(11) . . . . ?
C15 C16 C18 O3 178.03(15) . . . . ?
S3 C16 C18 O3 0.62(19) . . . . ?
C15 C16 C18 C19 -2.0(2) . . . . ?
S3 C16 C18 C19 -179.46(11) . . . . ?
H1 C1 C2 C5 104.7 . . . . ?
H1 C1 C8 C11 160.5 . . . . ?
H1 C1 C14 C17 6.6 . . . . ?
